data_1542050
loop_
_publ_author_name
'Lynton, H.'
'Siew, P.Y.'

_publ_section_title
;
 Crystal and molecular structure of hexaaquocobalt(II)
 hexafluorosilicate(IV), (Co (H2 O)6) (Si F6)
;
_journal_name_full 'Canadian Journal of Chemistry'
_journal_page_first 227
_journal_page_last 229
_journal_volume 51
_journal_year 1973
_chemical_formula_sum 'Co F6 H12 O6 Si'
_chemical_name_systematic '(Co (H2 O)6) (Si F6)'
_space_group_IT_number 148
_symmetry_space_group_name_Hall '-R 3'
_symmetry_space_group_name_H-M 'R -3 :H'
_cell_angle_alpha 90
_cell_angle_beta 90
_cell_angle_gamma 120
_cell_formula_units_Z 3
_cell_length_a 9.358
_cell_length_b 9.358
_cell_length_c 9.712
_cell_volume 736.555
_citation_journal_id_ASTM CJCHAG
_cod_data_source_file Lynton_CJCHAG_1973_1082.cif
_cod_data_source_block H12Co1F6O6Si1
_cod_original_cell_volume 736.5553
_cod_original_formula_sum 'H12 Co1 F6 O6 Si1'
_cod_database_code 1542050

loop_
_symmetry_equiv_pos_as_xyz
x,y,z
-y,x-y,z
-x+y,-x,z
-x,-y,-z
y,-x+y,-z
x-y,x,-z
x+2/3,y+1/3,z+1/3
-y+2/3,x-y+1/3,z+1/3
-x+y+2/3,-x+1/3,z+1/3
-x+2/3,-y+1/3,-z+1/3
y+2/3,-x+y+1/3,-z+1/3
x-y+2/3,x+1/3,-z+1/3
x+1/3,y+2/3,z+2/3
-y+1/3,x-y+2/3,z+2/3
-x+y+1/3,-x+2/3,z+2/3
-x+1/3,-y+2/3,-z+2/3
y+1/3,-x+y+2/3,-z+2/3
x-y+1/3,x+2/3,-z+2/3

loop_
_atom_site_label
_atom_site_type_symbol
_atom_site_fract_x
_atom_site_fract_y
_atom_site_fract_z
_atom_site_occupancy
_atom_site_U_iso_or_equiv
F1 F-1 0.4958 0.7626 0.0664 1 0.0
Si1 Si+4 0 0 0.5 1 0.0
H2 H+1 0.6408 0.7644 0.5527 1 0.0
Co1 Co+2 0 0 0 1 0.0
O1 O-2 0.5196 0.679 0.5418 1 0.0
H1 H+1 0.5021 0.647 0.4473 1 0.0
